data_1526056
loop_
_publ_author_name
'Fu, W.T.'

_publ_section_title
;
 A neutron powder diffraction study on Ba Bi0.5 Sb0.5 O3
;
_journal_name_full 'Solid State Communications'
_journal_page_first 461
_journal_page_last 464
_journal_volume 116
_journal_year 2000
_chemical_formula_sum 'Ba Bi0.5 O3 Sb0.5'
_chemical_name_systematic 'Ba Bi0.5 Sb0.5 O3'
_space_group_IT_number 148
_symmetry_space_group_name_Hall '-P 3*'
_symmetry_space_group_name_H-M 'R -3 :R'
_cell_angle_alpha 60.178
_cell_angle_beta 60.178
_cell_angle_gamma 60.178
_cell_formula_units_Z 2
_cell_length_a 6.0424
_cell_length_b 6.0424
_cell_length_c 6.0424
_cell_volume 156.625
_citation_journal_id_ASTM SSCOA4
_cod_data_source_file Fu_SSCOA4_2000_551.cif
_cod_data_source_block Ba1Bi0.5O3Sb0.5
_cod_original_cell_volume 156.6248
_cod_original_sg_symbol_Hall '-R 3 (-y+z,x+z,-x+y+z)'
_cod_original_formula_sum 'Ba1 Bi0.5 O3 Sb0.5'
_cod_database_code 1526056

loop_
_symmetry_equiv_pos_as_xyz
x,y,z
z,x,y
y,z,x
-x,-y,-z
-z,-x,-y
-y,-z,-x

loop_
_atom_site_label
_atom_site_type_symbol
_atom_site_fract_x
_atom_site_fract_y
_atom_site_fract_z
_atom_site_occupancy
_atom_site_U_iso_or_equiv
O1 O-2 0.2319 0.2984 0.7271 1 0.0
Ba1 Ba+2 0.2566 0.2566 0.2566 1 0.0
Sb1 Sb+5 0.5 0.5 0.5 1 0.0
Bi1 Bi+3 0 0 0 1 0.0
